data_4066955
loop_
_publ_author_name
'Colson, Adam C.'
'Whitmire, Kenton H.'

_publ_section_title
;
 Synthesis, Characterization, and Reactivity of the Heterometallic
 Dinuclear \m-PH2and \m-PPhH Complexes FeMn(CO)8(\m-PH2) and
 FeMn(CO)8(\m-PPhH)&#x2021;
;
_journal_issue 20
_journal_name_full Organometallics
_journal_page_first 4611
_journal_paper_doi 10.1021/om100736m
_journal_volume 29
_journal_year 2010
_chemical_formula_sum 'C14 H6 Fe Mn O8 P'
_chemical_formula_weight 443.95
_chemical_name_systematic
; 
 ? 
;
_space_group_IT_number 14
_symmetry_cell_setting monoclinic
_symmetry_space_group_name_Hall '-P 2ybc'
_symmetry_space_group_name_H-M 'P 1 21/c 1'
_atom_sites_solution_hydrogens geom
_atom_sites_solution_primary direct
_atom_sites_solution_secondary difmap
_audit_creation_method SHELXL-97
_cell_angle_alpha 90.00
_cell_angle_beta 97.927(8)
_cell_angle_gamma 90.00
_cell_formula_units_Z 4
_cell_length_a 10.242(4)
_cell_length_b 14.193(6)
_cell_length_c 11.935(5)
_cell_measurement_reflns_used 1142
_cell_measurement_temperature 293(2)
_cell_measurement_theta_max 16.65
_cell_measurement_theta_min 2.468
_cell_volume 1718.3(12)
_computing_cell_refinement 'APEX (Bruker)'
_computing_data_collection 'APEX (Bruker)'
_computing_data_reduction 'SAINT (Bruker)'
_computing_molecular_graphics 'Diamond 3.2 (Crystal Impact)'
_computing_publication_material 'Diamond 3.2 (Crystal Impact)'
_computing_structure_refinement 'SHELXL-97 (Sheldrick, 1997)'
_computing_structure_solution 'SHELXS-97 (Sheldrick, 1990)'
_diffrn_ambient_temperature 293(2)
_diffrn_measured_fraction_theta_full 0.983
_diffrn_measured_fraction_theta_max 0.983
_diffrn_measurement_device_type 'Bruker AXS SMART 1K CCD'
_diffrn_measurement_method '\f and \w scans'
_diffrn_radiation_monochromator graphite
_diffrn_radiation_source 'fine-focus sealed tube'
_diffrn_radiation_type MoK\a
_diffrn_radiation_wavelength 0.71073
_diffrn_reflns_av_R_equivalents 0.1852
_diffrn_reflns_av_sigmaI/netI 0.1848
_diffrn_reflns_limit_h_max 13
_diffrn_reflns_limit_h_min -13
_diffrn_reflns_limit_k_max 18
_diffrn_reflns_limit_k_min -18
_diffrn_reflns_limit_l_max 15
_diffrn_reflns_limit_l_min -15
_diffrn_reflns_number 20831
_diffrn_reflns_theta_full 28.37
_diffrn_reflns_theta_max 28.37
_diffrn_reflns_theta_min 2.01
_exptl_absorpt_coefficient_mu 1.710
_exptl_absorpt_correction_T_max 0.505
_exptl_absorpt_correction_T_min 0.198
_exptl_absorpt_correction_type multi-scan
_exptl_absorpt_process_details 'SADABS (Sheldrick, 1996)'
_exptl_crystal_colour red
_exptl_crystal_density_diffrn 1.716
_exptl_crystal_density_method 'not measured'
_exptl_crystal_description prism
_exptl_crystal_F_000 880
_exptl_crystal_size_max .55
_exptl_crystal_size_mid .55
_exptl_crystal_size_min .40
_refine_diff_density_max 0.843
_refine_diff_density_min -0.402
_refine_diff_density_rms 0.105
_refine_ls_extinction_method none
_refine_ls_goodness_of_fit_ref 1.122
_refine_ls_hydrogen_treatment mixed
_refine_ls_matrix_type full
_refine_ls_number_parameters 230
_refine_ls_number_reflns 4226
_refine_ls_number_restraints 0
_refine_ls_restrained_S_all 1.122
_refine_ls_R_factor_all 0.2164
_refine_ls_R_factor_gt 0.0775
_refine_ls_shift/su_max 0.000
_refine_ls_shift/su_mean 0.000
_refine_ls_structure_factor_coef Fsqd
_refine_ls_weighting_details 'calc w=1/[\s^2^(Fo^2^)+(0.0000P)^2^+0.0000P] where P=(Fo^2^+2Fc^2^)/3'
_refine_ls_weighting_scheme calc
_refine_ls_wR_factor_gt 0.1328
_refine_ls_wR_factor_ref 0.1676
_reflns_number_gt 1633
_reflns_number_total 4226
_reflns_threshold_expression >2sigma(I)
_cod_data_source_file om100736m_si_001.cif
_cod_data_source_block sad
_cod_original_cell_volume 1718.4(13)
_cod_database_code 4066955

loop_
_symmetry_equiv_pos_as_xyz
'x, y, z'
'-x, y+1/2, -z+1/2'
'-x, -y, -z'
'x, -y-1/2, z-1/2'

loop_
_atom_site_label
_atom_site_type_symbol
_atom_site_fract_x
_atom_site_fract_y
_atom_site_fract_z
_atom_site_U_iso_or_equiv
_atom_site_adp_type
_atom_site_occupancy
_atom_site_symmetry_multiplicity
_atom_site_calc_flag
_atom_site_refinement_flags
Mn2 Mn 0.78003(10) 0.03029(7) 0.66237(8) 0.0614(4) Uani 0.50 1 d P
Fe2 Fe 0.78003(10) 0.03029(7) 0.66237(8) 0.0614(4) Uani 0.50 1 d P
Fe1 Fe 0.61318(9) 0.12718(6) 0.79454(8) 0.0518(3) Uani 0.50 1 d P
Mn1 Mn 0.61318(9) 0.12718(6) 0.79454(8) 0.0518(3) Uani 0.50 1 d P
P1 P 0.81166(18) 0.06043(12) 0.84712(15) 0.0517(5) Uani 1 1 d .
C1 C 0.8206(6) -0.0238(4) 0.9629(5) 0.0479(16) Uani 1 1 d .
C2 C 0.8128(6) 0.0076(5) 1.0701(6) 0.0651(19) Uani 1 1 d .
H6A H 0.8072 0.0719 1.0835 0.078 Uiso 1 1 calc R
C3 C 0.8131(7) -0.0552(7) 1.1588(7) 0.078(2) Uani 1 1 d .
H1A H 0.8099 -0.0328 1.2316 0.094 Uiso 1 1 calc R
C4 C 0.8181(7) -0.1480(7) 1.1401(7) 0.079(2) Uani 1 1 d .
H2A H 0.8139 -0.1901 1.1993 0.095 Uiso 1 1 calc R
C5 C 0.8293(7) -0.1814(5) 1.0337(8) 0.078(2) Uani 1 1 d .
H3A H 0.8348 -0.2460 1.0218 0.094 Uiso 1 1 calc R
C6 C 0.8325(7) -0.1205(5) 0.9451(6) 0.071(2) Uani 1 1 d .
H4A H 0.8425 -0.1434 0.8737 0.085 Uiso 1 1 calc R
C11 C 0.6938(7) 0.2325(6) 0.7600(6) 0.071(2) Uani 1 1 d .
C12 C 0.5404(6) 0.0193(5) 0.8316(6) 0.0600(19) Uani 1 1 d .
C13 C 0.5738(7) 0.1823(5) 0.9183(7) 0.066(2) Uani 1 1 d .
C14 C 0.4725(8) 0.1491(5) 0.6886(7) 0.071(2) Uani 1 1 d .
C21 C 0.8795(8) 0.1340(6) 0.6396(6) 0.070(2) Uani 1 1 d .
C22 C 0.6885(7) -0.0775(5) 0.6758(6) 0.0630(19) Uani 1 1 d .
C23 C 0.9129(8) -0.0416(5) 0.6322(6) 0.074(2) Uani 1 1 d .
C24 C 0.6866(8) 0.0485(5) 0.5227(8) 0.082(2) Uani 1 1 d .
H1 H 0.884(5) 0.118(3) 0.885(4) 0.053(15) Uiso 1 1 d .
O11 O 0.7443(6) 0.3030(4) 0.7437(5) 0.1010(19) Uani 1 1 d .
O12 O 0.4917(5) -0.0492(4) 0.8589(5) 0.0887(17) Uani 1 1 d .
O13 O 0.5543(6) 0.2187(4) 1.0003(5) 0.106(2) Uani 1 1 d .
O14 O 0.3811(6) 0.1615(4) 0.6248(5) 0.108(2) Uani 1 1 d .
O21 O 0.9457(6) 0.1959(4) 0.6239(5) 0.111(2) Uani 1 1 d .
O22 O 0.6350(5) -0.1486(4) 0.6815(5) 0.0859(16) Uani 1 1 d .
O23 O 1.0004(6) -0.0852(5) 0.6109(6) 0.120(2) Uani 1 1 d .
O24 O 0.6297(7) 0.0600(4) 0.4355(5) 0.126(3) Uani 1 1 d .

loop_
_atom_site_aniso_label
_atom_site_aniso_U_11
_atom_site_aniso_U_22
_atom_site_aniso_U_33
_atom_site_aniso_U_23
_atom_site_aniso_U_13
_atom_site_aniso_U_12
Mn2 0.0661(7) 0.0667(7) 0.0530(7) -0.0042(5) 0.0145(5) -0.0029(6)
Fe2 0.0661(7) 0.0667(7) 0.0530(7) -0.0042(5) 0.0145(5) -0.0029(6)
Fe1 0.0586(7) 0.0486(6) 0.0499(6) 0.0034(5) 0.0134(5) 0.0026(5)
Mn1 0.0586(7) 0.0486(6) 0.0499(6) 0.0034(5) 0.0134(5) 0.0026(5)
P1 0.0521(11) 0.0548(11) 0.0492(11) -0.0039(9) 0.0100(9) -0.0069(9)
C1 0.042(4) 0.056(4) 0.045(4) -0.004(3) 0.004(3) -0.004(3)
C2 0.063(5) 0.076(5) 0.058(5) -0.003(4) 0.016(4) 0.007(4)
C3 0.067(5) 0.107(7) 0.061(6) 0.002(5) 0.011(4) 0.004(5)
C4 0.061(5) 0.104(7) 0.071(6) 0.022(5) 0.002(4) -0.017(5)
C5 0.083(6) 0.066(5) 0.079(6) 0.017(5) -0.010(5) -0.013(4)
C6 0.076(5) 0.076(5) 0.058(5) -0.001(4) -0.006(4) -0.003(4)
C11 0.071(5) 0.076(6) 0.065(5) 0.004(4) 0.007(4) 0.007(5)
C12 0.043(4) 0.072(5) 0.065(5) 0.006(4) 0.007(4) 0.009(4)
C13 0.083(5) 0.041(4) 0.075(6) 0.009(4) 0.010(4) 0.009(4)
C14 0.070(6) 0.073(5) 0.075(6) 0.027(4) 0.028(5) -0.004(4)
C21 0.076(5) 0.087(6) 0.051(4) -0.010(4) 0.024(4) -0.001(5)
C22 0.065(5) 0.066(5) 0.056(5) -0.002(4) 0.002(4) 0.000(4)
C23 0.077(6) 0.084(6) 0.064(5) -0.014(4) 0.020(4) -0.003(5)
C24 0.086(6) 0.082(6) 0.076(6) 0.004(5) 0.004(5) -0.004(5)
O11 0.122(5) 0.071(4) 0.115(5) 0.009(4) 0.032(4) -0.020(3)
O12 0.076(4) 0.077(4) 0.118(5) 0.028(3) 0.029(3) -0.009(3)
O13 0.168(6) 0.085(4) 0.069(4) -0.011(3) 0.034(4) 0.032(4)
O14 0.086(5) 0.136(5) 0.095(5) 0.035(4) -0.017(4) -0.004(4)
O21 0.123(5) 0.108(5) 0.111(5) -0.006(4) 0.050(4) -0.055(4)
O22 0.094(4) 0.062(3) 0.100(4) -0.008(3) 0.011(3) -0.016(3)
O23 0.097(5) 0.135(5) 0.133(5) -0.036(4) 0.038(4) 0.020(4)
O24 0.156(6) 0.129(6) 0.079(5) 0.017(4) -0.035(4) -0.018(4)

loop_
_atom_type_symbol
_atom_type_description
_atom_type_scat_dispersion_real
_atom_type_scat_dispersion_imag
_atom_type_scat_source
C C 0.0033 0.0016 'International Tables Vol C Tables 4.2.6.8 and 6.1.1.4'
H H 0.0000 0.0000 'International Tables Vol C Tables 4.2.6.8 and 6.1.1.4'
O O 0.0106 0.0060 'International Tables Vol C Tables 4.2.6.8 and 6.1.1.4'
Mn Mn 0.3368 0.7283 'International Tables Vol C Tables 4.2.6.8 and 6.1.1.4'
Fe Fe 0.3463 0.8444 'International Tables Vol C Tables 4.2.6.8 and 6.1.1.4'
P P 0.1023 0.0942 'International Tables Vol C Tables 4.2.6.8 and 6.1.1.4'

loop_
_geom_angle_atom_site_label_1
_geom_angle_atom_site_label_2
_geom_angle_atom_site_label_3
_geom_angle
C23 Mn2 C22 87.3(3)
C23 Mn2 C24 102.5(4)
C22 Mn2 C24 89.3(3)
C23 Mn2 C21 88.5(3)
C22 Mn2 C21 175.1(3)
C24 Mn2 C21 89.0(3)
C23 Mn2 P1 107.5(2)
C22 Mn2 P1 94.7(2)
C24 Mn2 P1 149.9(3)
C21 Mn2 P1 89.1(2)
C23 Mn2 Fe1 158.1(2)
C22 Mn2 Fe1 90.1(2)
C24 Mn2 Fe1 99.2(3)
C21 Mn2 Fe1 94.8(2)
P1 Mn2 Fe1 51.12(6)
C13 Fe1 C11 89.3(3)
C13 Fe1 C12 91.2(3)
C11 Fe1 C12 177.1(3)
C13 Fe1 C14 104.9(3)
C11 Fe1 C14 92.5(3)
C12 Fe1 C14 90.0(3)
C13 Fe1 P1 104.8(2)
C11 Fe1 P1 89.3(2)
C12 Fe1 P1 87.8(2)
C14 Fe1 P1 150.3(2)
C13 Fe1 Mn2 154.7(2)
C11 Fe1 Mn2 86.8(2)
C12 Fe1 Mn2 91.5(2)
C14 Fe1 Mn2 100.2(2)
P1 Fe1 Mn2 50.28(6)
C1 P1 Mn2 127.7(2)
C1 P1 Fe1 115.9(2)
Mn2 P1 Fe1 78.60(7)
C1 P1 H1 102(2)
Mn2 P1 H1 121(2)
Fe1 P1 H1 108(2)
C2 C1 C6 118.7(6)
C2 C1 P1 119.5(5)
C6 C1 P1 121.8(5)
C1 C2 C3 120.8(7)
C1 C2 H6A 119.6
C3 C2 H6A 119.6
C4 C3 C2 120.2(8)
C4 C3 H1A 119.9
C2 C3 H1A 119.9
C3 C4 C5 120.2(7)
C3 C4 H2A 119.9
C5 C4 H2A 119.9
C6 C5 C4 120.6(7)
C6 C5 H3A 119.7
C4 C5 H3A 119.7
C5 C6 C1 119.4(7)
C5 C6 H4A 120.3
C1 C6 H4A 120.3
O11 C11 Fe1 175.9(7)
O12 C12 Fe1 177.7(6)
O13 C13 Fe1 176.8(7)
O14 C14 Fe1 177.4(7)
O21 C21 Mn2 176.8(7)
O22 C22 Mn2 176.4(6)
O23 C23 Mn2 177.5(8)
O24 C24 Mn2 179.3(8)

loop_
_geom_bond_atom_site_label_1
_geom_bond_atom_site_label_2
_geom_bond_distance
Mn2 C23 1.777(8)
Mn2 C22 1.813(8)
Mn2 C24 1.823(10)
Mn2 C21 1.831(9)
Mn2 P1 2.225(2)
Mn2 Fe1 2.8361(15)
Fe1 C13 1.767(8)
Fe1 C11 1.784(8)
Fe1 C12 1.785(8)
Fe1 C14 1.808(10)
Fe1 P1 2.252(2)
P1 C1 1.820(6)
P1 H1 1.16(5)
C1 C2 1.368(8)
C1 C6 1.397(8)
C2 C3 1.383(9)
C2 H6A 0.9300
C3 C4 1.339(10)
C3 H1A 0.9300
C4 C5 1.375(10)
C4 H2A 0.9300
C5 C6 1.370(9)
C5 H3A 0.9300
C6 H4A 0.9300
C11 O11 1.155(8)
C12 O12 1.160(7)
C13 O13 1.148(7)
C14 O14 1.136(8)
C21 O21 1.141(8)
C22 O22 1.155(7)
C23 O23 1.146(8)
C24 O24 1.132(8)
